data_4513692
loop_
_publ_author_name
'Xu, Zhong-Xuan'
'Ma, Yu-Lu'
'Xiao, Yu'
'Zhang, Lei'
'Zhang, Jian'

_publ_section_title
;
 A Series of Homochiral Helical Metal--Organic Frameworks Based on Proline
 Derivatives
;
_journal_issue 12
_journal_name_full 'Crystal Growth &amp; Design'
_journal_page_first 5901
_journal_paper_doi 10.1021/acs.cgd.5b01359
_journal_volume 15
_journal_year 2015
_chemical_absolute_configuration rm
_chemical_formula_moiety 'C64 H48 Cd3 N10 O15'
_chemical_formula_sum 'C64 H48 Cd3 N10 O15'
_chemical_formula_weight 1534.32
_chemical_name_systematic
; 
 ? 
;
_space_group_IT_number 4
_symmetry_cell_setting monoclinic
_symmetry_space_group_name_Hall 'P 2yb'
_symmetry_space_group_name_H-M 'P 1 21 1'
_atom_sites_solution_hydrogens geom
_atom_sites_solution_primary direct
_atom_sites_solution_secondary difmap
_audit_creation_method SHELXL-97
_cell_angle_alpha 90.00
_cell_angle_beta 95.951(3)
_cell_angle_gamma 90.00
_cell_formula_units_Z 2
_cell_length_a 15.0810(5)
_cell_length_b 14.5380(4)
_cell_length_c 17.9350(5)
_cell_measurement_reflns_used 6409
_cell_measurement_temperature 100.00(16)
_cell_measurement_theta_max 70.75
_cell_measurement_theta_min 2.529
_cell_volume 3911.0(2)
_computing_cell_refinement 'Bruker FRAMBO'
_computing_data_collection 'Bruker FRAMBO'
_computing_data_reduction 'Bruker SAINT'
_computing_molecular_graphics 'Bruker SHELXTL'
_computing_publication_material 'Bruker SHELXTL'
_computing_structure_refinement 'SHELXL-97 (Sheldrick, 1997)'
_computing_structure_solution 'SHELXS-97 (Sheldrick, 1990)'
_diffrn_ambient_temperature 100.00(16)
_diffrn_detector_area_resol_mean 10.3503
_diffrn_measured_fraction_theta_full 0.991
_diffrn_measured_fraction_theta_max 0.991
_diffrn_measurement_device_type 'multiwire proportional'
_diffrn_measurement_method 'phi and omega scans'
_diffrn_radiation_monochromator graphite
_diffrn_radiation_source 'fine-focus sealed tube'
_diffrn_radiation_type CuK\a
_diffrn_radiation_wavelength 1.54178
_diffrn_reflns_av_R_equivalents 0.0548
_diffrn_reflns_av_sigmaI/netI 0.0565
_diffrn_reflns_limit_h_max 17
_diffrn_reflns_limit_h_min -18
_diffrn_reflns_limit_k_max 17
_diffrn_reflns_limit_k_min -10
_diffrn_reflns_limit_l_max 17
_diffrn_reflns_limit_l_min -21
_diffrn_reflns_number 15964
_diffrn_reflns_theta_full 68.97
_diffrn_reflns_theta_max 68.97
_diffrn_reflns_theta_min 2.48
_exptl_absorpt_coefficient_mu 6.984
_exptl_absorpt_correction_T_max 1.00000
_exptl_absorpt_correction_T_min 0.51240
_exptl_absorpt_correction_type multi-scan
_exptl_absorpt_process_details
'CrysAlisPro, Agilent Technologies,Version 1.171.36.32 (release 02-08-2013 CrysAlis171 .NET)(compiled Aug  2 2013,16:46:58)Empirical absorption correction using spherical harmonics,implemented in SCALE3 ABSPACK scaling algorithm.'
_exptl_crystal_colour colorless
_exptl_crystal_density_diffrn 1.303
_exptl_crystal_density_method 'not measured'
_exptl_crystal_description block
_exptl_crystal_F_000 1532
_exptl_crystal_size_max 0.15
_exptl_crystal_size_mid 0.10
_exptl_crystal_size_min 0.10
_refine_diff_density_max 1.551
_refine_diff_density_min -1.286
_refine_diff_density_rms 0.131
_refine_ls_abs_structure_details 'Flack H D (1983), Acta Cryst. A39, 876-881'
_refine_ls_abs_structure_Flack -0.011(9)
_refine_ls_extinction_method none
_refine_ls_goodness_of_fit_ref 1.065
_refine_ls_hydrogen_treatment mixed
_refine_ls_matrix_type full
_refine_ls_number_parameters 804
_refine_ls_number_reflns 9506
_refine_ls_number_restraints 1
_refine_ls_restrained_S_all 1.065
_refine_ls_R_factor_all 0.0594
_refine_ls_R_factor_gt 0.0554
_refine_ls_shift/su_max 0.002
_refine_ls_shift/su_mean 0.000
_refine_ls_structure_factor_coef Fsqd
_refine_ls_weighting_details 'calc w=1/[\s^2^(Fo^2^)+(0.1000P)^2^+0.0000P] where P=(Fo^2^+2Fc^2^)/3'
_refine_ls_weighting_scheme calc
_refine_ls_wR_factor_gt 0.1465
_refine_ls_wR_factor_ref 0.1504
_reflns_number_gt 8694
_reflns_number_total 9506
_reflns_threshold_expression >2sigma(I)
_cod_data_source_file cg5b01359_si_001.cif
_cod_data_source_block 3-L
_cod_depositor_comments
;
The following automatic conversions were performed:

'_symmetry_cell_setting' value 'Monoclinic' changed to 'monoclinic'
according to
/usr/data/users/saulius/crontab/automatic-downloads/rss-feeds/ACS/lib/dictionaries/cif_core.dic
dictionary named 'cif_core.dic' version 2.4.2 from 2011-04-26.

Automatic conversion script
Id: cif_fix_values 4268 2015-11-12 08:31:59Z antanas 

 Adding full bibliography for 4513689--4513696.cif.
;
_cod_original_sg_symbol_H-M P2(1)
_cod_database_code 4513692

loop_
_symmetry_equiv_pos_as_xyz
'x, y, z'
'-x, y+1/2, -z'

loop_
_atom_site_label
_atom_site_type_symbol
_atom_site_fract_x
_atom_site_fract_y
_atom_site_fract_z
_atom_site_U_iso_or_equiv
_atom_site_adp_type
_atom_site_occupancy
_atom_site_symmetry_multiplicity
_atom_site_calc_flag
_atom_site_refinement_flags
Cd1 Cd 0.37838(4) 0.81752(4) 0.44631(3) 0.02918(15) Uani 1 1 d .
Cd2 Cd 0.46582(4) 1.10405(4) 0.47998(3) 0.02741(14) Uani 1 1 d .
Cd3 Cd 0.09343(5) 1.13285(6) -0.16500(4) 0.0504(2) Uani 1 1 d .
O12 O 0.5188(4) 0.8231(5) 0.5251(3) 0.0368(14) Uani 1 1 d .
C25 C 0.6935(6) 1.0339(6) 0.5961(5) 0.0311(19) Uani 1 1 d .
N10 N 0.4544(5) 0.8200(6) 1.3450(3) 0.0342(15) Uani 1 1 d .
O2 O 0.3677(4) 0.9892(4) 0.4378(3) 0.0310(13) Uani 1 1 d .
C24 C 0.6347(6) 0.9639(5) 0.5713(4) 0.0256(16) Uani 1 1 d .
H24A H 0.5794 0.9797 0.5468 0.031 Uiso 1 1 calc R
N7 N 0.3176(5) 0.8045(7) 0.5547(3) 0.043(2) Uani 1 1 d .
O11 O 0.6213(5) 0.7171(4) 0.5610(4) 0.0419(18) Uani 1 1 d .
O14 O 0.7227(5) 1.1944(5) 0.6066(4) 0.0464(18) Uani 1 1 d .
C2 C 0.2436(6) 1.0649(7) 0.3667(4) 0.0315(19) Uani 1 1 d .
H2A H 0.2867 1.1130 0.3576 0.038 Uiso 1 1 calc R
C47 C 0.3559(5) 0.8191(6) 0.6176(4) 0.0265(15) Uani 1 1 d .
H47A H 0.4124 0.8451 0.6256 0.032 Uiso 1 1 calc R
N6 N 0.4180(5) 1.0743(5) -0.4072(4) 0.0309(16) Uani 1 1 d .
C21 C 0.8036(6) 0.9204(7) 0.6317(5) 0.036(2) Uani 1 1 d .
O13 O 0.5930(4) 1.1520(4) 0.5465(3) 0.0270(12) Uani 1 1 d .
C27 C 0.5925(6) 0.7995(5) 0.5531(4) 0.0269(18) Uani 1 1 d .
O1 O 0.2600(4) 0.9020(4) 0.3839(4) 0.0381(15) Uani 1 1 d .
C22 C 0.7453(6) 0.8509(7) 0.6145(5) 0.037(2) Uani 1 1 d .
H22A H 0.7622 0.7901 0.6236 0.044 Uiso 1 1 calc R
N3 N 0.5441(5) 1.0662(6) 0.3835(4) 0.0324(16) Uani 1 1 d .
N9 N 0.4704(6) 0.8178(6) 1.2237(4) 0.0435(19) Uani 1 1 d .
O10 O 0.9134(5) 0.8569(6) 0.7257(5) 0.058(2) Uani 1 1 d .
C64 C 0.4127(7) 0.8175(8) 1.2752(5) 0.045(2) Uani 1 1 d .
H64A H 0.3511 0.8159 1.2641 0.054 Uiso 1 1 calc R
N5 N 0.4105(5) 1.0593(5) -0.2853(4) 0.0339(16) Uani 1 1 d .
C63 C 0.5466(6) 0.8230(7) 1.3413(6) 0.046(2) Uani 1 1 d .
H63A H 0.5915 0.8274 1.3808 0.055 Uiso 1 1 calc R
O7 O 0.1755(4) 1.0857(5) -0.0478(4) 0.0437(16) Uani 1 1 d .
C28 C 0.6688(6) 1.1337(6) 0.5821(5) 0.0317(19) Uani 1 1 d .
N1 N 0.1865(4) 1.0450(5) 0.2977(4) 0.0283(15) Uani 1 1 d .
C20 C 0.8975(7) 0.8992(7) 0.6653(6) 0.044(2) Uani 1 1 d .
C3 C 0.1796(6) 1.0999(7) 0.4190(5) 0.0381(19) Uani 1 1 d .
H3A H 0.2049 1.1521 0.4475 0.046 Uiso 1 1 calc R
H3B H 0.1657 1.0521 0.4536 0.046 Uiso 1 1 calc R
C56 C 0.4028(8) 0.8117(9) 0.9918(6) 0.054(3) Uani 1 1 d .
C54 C 0.4421(9) 0.8101(10) 0.8577(6) 0.061(3) Uani 1 1 d .
H54A H 0.5023 0.8154 0.8744 0.074 Uiso 1 1 calc R
C50 C 0.3313(7) 0.8004(9) 0.7537(6) 0.052(3) Uani 1 1 d .
C40 C 0.3692(7) 1.0609(8) -0.1580(5) 0.043(2) Uani 1 1 d .
H40A H 0.3095 1.0671 -0.1762 0.051 Uiso 1 1 calc R
C46 C 0.4614(6) 1.0802(6) -0.3407(5) 0.0330(19) Uani 1 1 d .
H46A H 0.5211 1.0970 -0.3323 0.040 Uiso 1 1 calc R
C9 C 0.0579(6) 0.8714(8) 0.1203(5) 0.040(2) Uani 1 1 d .
O6 O 0.0412(6) 1.0247(6) -0.0801(4) 0.058(2) Uani 1 1 d .
C44 C 0.3253(6) 1.0374(7) -0.3212(5) 0.038(2) Uani 1 1 d .
H44A H 0.2746 1.0200 -0.2992 0.046 Uiso 1 1 calc R
C31 C 0.5054(5) 1.0619(6) 0.3157(4) 0.0272(17) Uani 1 1 d .
H31A H 0.4440 1.0621 0.3030 0.033 Uiso 1 1 calc R
C38 C 0.4822(7) 1.0496(7) -0.0522(5) 0.037(2) Uani 1 1 d .
C39 C 0.3942(6) 1.0571(8) -0.0825(5) 0.042(2) Uani 1 1 d .
H39A H 0.3501 1.0596 -0.0501 0.050 Uiso 1 1 calc R
C60 C 0.5062(7) 0.7838(8) 1.0993(5) 0.047(2) Uani 1 1 d .
H60A H 0.5602 0.7591 1.1199 0.057 Uiso 1 1 calc R
C7 C 0.1664(7) 0.9810(7) 0.1721(5) 0.041(2) Uani 1 1 d .
C43 C 0.5461(6) 1.0414(8) -0.1028(5) 0.044(2) Uani 1 1 d .
H43A H 0.6055 1.0341 -0.0841 0.052 Uiso 1 1 calc R
C29 C 0.6316(7) 1.0681(8) 0.3774(4) 0.045(3) Uani 1 1 d .
H29A H 0.6745 1.0734 0.4183 0.054 Uiso 1 1 calc R
O3 O 0.3069(4) 1.0135(6) 0.2370(4) 0.0479(17) Uani 1 1 d .
N4 N 0.5665(5) 1.0571(5) 0.2657(4) 0.0316(16) Uani 1 1 d .
N8 N 0.3065(6) 0.7928(7) 0.6756(4) 0.052(2) Uani 1 1 d .
C42 C 0.5250(6) 1.0436(7) -0.1781(5) 0.038(2) Uani 1 1 d .
H42A H 0.5695 1.0374 -0.2099 0.046 Uiso 1 1 calc R
C1 C 0.2927(5) 0.9782(6) 0.3977(5) 0.0293(18) Uiso 1 1 d .
C30 C 0.6513(6) 1.0614(8) 0.3059(6) 0.047(2) Uani 1 1 d .
H30A H 0.7069 1.0600 0.2878 0.057 Uiso 1 1 calc R
O9 O 1.1427(5) 1.0083(9) 0.7585(5) 0.077(3) Uani 1 1 d .
O8 O 1.0091(6) 1.0632(6) 0.7320(5) 0.065(2) Uani 1 1 d .
C14 C 0.1114(8) 1.0390(8) -0.0366(6) 0.049(3) Uani 1 1 d .
C6 C 0.2245(6) 1.0139(7) 0.2368(5) 0.038(2) Uani 1 1 d .
N2 N 0.9604(6) 0.9337(8) 0.6243(5) 0.054(2) Uani 1 1 d .
C53 C 0.3786(8) 0.8112(11) 0.9094(5) 0.059(3) Uani 1 1 d .
C5 C 0.0946(6) 1.0580(8) 0.3079(6) 0.044(2) Uani 1 1 d .
H5A H 0.0683 1.0010 0.3232 0.053 Uiso 1 1 calc R
H5B H 0.0615 1.0791 0.2618 0.053 Uiso 1 1 calc R
C16 C 1.0587(8) 0.9393(10) 0.6556(7) 0.062(3) Uani 1 1 d .
H16A H 1.0785 0.8782 0.6735 0.074 Uiso 1 1 calc R
C55 C 0.4160(10) 0.8011(9) 0.7827(5) 0.063(4) Uani 1 1 d .
H55A H 0.4599 0.7951 0.7503 0.076 Uiso 1 1 calc R
C15 C 1.0699(7) 1.0069(9) 0.7217(6) 0.049(3) Uani 1 1 d .
C45 C 0.3343(7) 1.0476(7) -0.3943(5) 0.037(2) Uani 1 1 d .
H45A H 0.2884 1.0374 -0.4321 0.044 Uiso 1 1 calc R
C10 C 0.0571(7) 0.9181(10) 0.0505(5) 0.050(3) Uani 1 1 d .
H10A H 0.0171 0.8990 0.0105 0.060 Uiso 1 1 calc R
C26 C 0.7794(7) 1.0117(7) 0.6243(5) 0.039(2) Uani 1 1 d .
H26A H 0.8206 1.0578 0.6381 0.047 Uiso 1 1 calc R
C48 C 0.2354(7) 0.7601(11) 0.5621(6) 0.059(3) Uani 1 1 d .
H48A H 0.1955 0.7367 0.5238 0.071 Uiso 1 1 calc R
C8 C 0.1085(7) 0.9076(7) 0.1813(6) 0.044(2) Uani 1 1 d .
H8A H 0.1043 0.8834 0.2288 0.053 Uiso 1 1 calc R
C62 C 0.5556(7) 0.8179(9) 1.2644(5) 0.047(2) Uani 1 1 d .
H62A H 0.6094 0.8149 1.2434 0.056 Uiso 1 1 calc R
C41 C 0.4358(6) 1.0553(6) -0.2082(5) 0.0318(18) Uani 1 1 d .
C32 C 0.5479(6) 1.0519(6) 0.1863(5) 0.035(2) Uani 1 1 d .
C35 C 0.5071(7) 1.0477(7) 0.0310(5) 0.038(2) Uani 1 1 d .
C59 C 0.4492(7) 0.8198(9) 1.1448(4) 0.047(2) Uani 1 1 d .
C12 C 0.1709(6) 1.0208(7) 0.1018(5) 0.0358(19) Uani 1 1 d .
H12A H 0.2118 1.0674 0.0955 0.043 Uiso 1 1 calc R
C61 C 0.4853(9) 0.7834(8) 1.0228(5) 0.054(3) Uani 1 1 d .
H61A H 0.5273 0.7637 0.9919 0.065 Uiso 1 1 calc R
C52 C 0.2914(8) 0.8174(15) 0.8792(6) 0.083(5) Uani 1 1 d .
H52A H 0.2472 0.8280 0.9106 0.099 Uiso 1 1 calc R
C23 C 0.6550(7) 0.8733(6) 0.5814(5) 0.035(2) Uani 1 1 d .
C33 C 0.4648(8) 1.0890(15) 0.1534(6) 0.086(6) Uani 1 1 d .
H33A H 0.4245 1.1177 0.1817 0.103 Uiso 1 1 calc R
C37 C 0.6060(8) 1.0213(14) 0.1413(6) 0.086(6) Uani 1 1 d .
H37A H 0.6618 1.0018 0.1624 0.103 Uiso 1 1 calc R
O4 O 0.0077(8) 0.7456(8) 0.1896(7) 0.107(5) Uani 1 1 d .
C4 C 0.0940(7) 1.1293(8) 0.3680(6) 0.049(2) Uani 1 1 d .
H4A H 0.0410 1.1252 0.3941 0.059 Uiso 1 1 calc R
H4B H 0.0992 1.1910 0.3483 0.059 Uiso 1 1 calc R
C51 C 0.2681(10) 0.8083(13) 0.8029(6) 0.082(5) Uani 1 1 d .
H51A H 0.2081 0.8074 0.7846 0.099 Uiso 1 1 calc R
C36 C 0.5861(9) 1.0174(15) 0.0632(6) 0.092(6) Uani 1 1 d .
H36A H 0.6278 0.9937 0.0336 0.110 Uiso 1 1 calc R
C11 C 0.1126(6) 0.9894(8) 0.0403(5) 0.042(2) Uani 1 1 d .
C17 C 1.1052(10) 0.9635(13) 0.5912(8) 0.080(4) Uani 1 1 d .
H17A H 1.1627 0.9331 0.5940 0.096 Uiso 1 1 calc R
H17B H 1.1145 1.0294 0.5893 0.096 Uiso 1 1 calc R
C34 C 0.4489(7) 1.0793(14) 0.0770(6) 0.084(6) Uani 1 1 d .
H34A H 0.3927 1.0962 0.0550 0.101 Uiso 1 1 calc R
C13 C 0.0013(8) 0.7915(10) 0.1314(6) 0.059(3) Uani 1 1 d .
O5 O -0.0577(10) 0.7625(11) 0.0815(8) 0.122(4) Uiso 1 1 d .
C49 C 0.2269(8) 0.7587(12) 0.6398(6) 0.073(4) Uani 1 1 d .
H49A H 0.1776 0.7389 0.6626 0.088 Uiso 1 1 calc R
C58 C 0.3708(10) 0.8606(12) 1.1145(8) 0.075(4) Uiso 1 1 d .
H58A H 0.3335 0.8900 1.1451 0.090 Uiso 1 1 calc R
C19 C 0.9494(9) 0.9679(18) 0.5509(8) 0.111(8) Uani 1 1 d .
H19A H 0.9446 1.0344 0.5497 0.133 Uiso 1 1 calc R
H19B H 0.8982 0.9410 0.5217 0.133 Uiso 1 1 calc R
C18 C 1.0460(11) 0.9315(14) 0.5221(11) 0.108(7) Uani 1 1 d .
H18A H 1.0475 0.8653 0.5155 0.129 Uiso 1 1 calc R
H18B H 1.0599 0.9621 0.4767 0.129 Uiso 1 1 calc R
C57 C 0.3486(9) 0.8569(11) 1.0365(7) 0.068(3) Uiso 1 1 d .
H57A H 0.2969 0.8853 1.0151 0.081 Uiso 1 1 calc R
O1W O 0.1918(8) 1.2099(10) -0.2229(7) 0.104(4) Uiso 1 1 d .

loop_
_atom_site_aniso_label
_atom_site_aniso_U_11
_atom_site_aniso_U_22
_atom_site_aniso_U_33
_atom_site_aniso_U_23
_atom_site_aniso_U_13
_atom_site_aniso_U_12
Cd1 0.0469(3) 0.0170(3) 0.0216(3) -0.0001(2) -0.0059(2) 0.0015(2)
Cd2 0.0400(3) 0.0167(3) 0.0240(3) -0.0010(2) -0.0036(2) -0.0012(3)
Cd3 0.0619(4) 0.0460(4) 0.0442(4) 0.0064(3) 0.0107(3) 0.0106(4)
O12 0.053(3) 0.028(3) 0.028(3) -0.003(3) -0.001(3) -0.005(3)
C25 0.037(4) 0.015(4) 0.039(5) 0.002(4) -0.006(4) -0.006(4)
N10 0.050(4) 0.031(4) 0.019(3) 0.005(3) -0.005(3) 0.002(4)
O2 0.043(3) 0.014(3) 0.034(3) -0.003(2) -0.006(3) 0.000(3)
C24 0.039(4) 0.010(4) 0.025(4) -0.006(3) -0.005(3) 0.001(3)
N7 0.058(4) 0.059(6) 0.014(3) 0.003(4) 0.007(3) 0.020(4)
O11 0.059(4) 0.012(3) 0.048(4) 0.002(3) -0.029(3) -0.010(3)
O14 0.048(4) 0.028(4) 0.057(4) 0.002(3) -0.021(3) -0.009(3)
C2 0.040(4) 0.028(4) 0.024(4) 0.006(4) -0.009(3) 0.013(4)
C47 0.039(4) 0.021(4) 0.019(3) -0.006(3) -0.002(3) 0.005(4)
N6 0.047(4) 0.028(4) 0.017(3) -0.010(3) -0.001(3) -0.007(3)
C21 0.037(5) 0.032(5) 0.038(5) 0.009(4) 0.001(4) 0.006(4)
O13 0.036(3) 0.025(3) 0.018(2) 0.007(2) -0.009(2) -0.009(3)
C27 0.051(5) 0.015(4) 0.012(3) -0.005(3) -0.014(3) 0.008(4)
O1 0.044(3) 0.024(3) 0.043(3) 0.013(3) -0.011(3) -0.004(3)
C22 0.052(5) 0.023(4) 0.032(4) -0.010(4) -0.013(4) 0.009(4)
N3 0.036(4) 0.044(4) 0.018(3) -0.003(3) 0.004(3) -0.004(3)
N9 0.070(5) 0.032(4) 0.029(4) 0.005(4) 0.006(3) 0.021(4)
O10 0.042(4) 0.060(5) 0.073(5) 0.027(4) 0.002(3) 0.002(4)
C64 0.061(6) 0.042(5) 0.033(4) 0.008(5) 0.009(4) 0.010(5)
N5 0.050(4) 0.024(4) 0.028(4) -0.001(3) 0.005(3) -0.005(3)
C63 0.045(5) 0.027(4) 0.070(6) 0.011(5) 0.028(5) -0.004(5)
O7 0.046(3) 0.044(4) 0.041(3) 0.008(3) 0.001(3) -0.008(3)
C28 0.047(5) 0.015(4) 0.032(4) -0.009(3) 0.002(4) -0.004(4)
N1 0.026(3) 0.027(4) 0.029(3) -0.005(3) -0.010(3) -0.001(3)
C20 0.047(5) 0.032(5) 0.053(6) -0.018(5) -0.002(5) -0.004(4)
C3 0.038(4) 0.027(4) 0.048(5) -0.007(4) 0.001(4) -0.003(4)
C56 0.073(7) 0.049(6) 0.040(5) 0.007(5) 0.007(5) 0.014(6)
C54 0.075(7) 0.067(8) 0.044(5) -0.017(6) 0.014(5) -0.028(7)
C50 0.054(6) 0.062(8) 0.040(5) -0.001(5) -0.002(4) 0.018(6)
C40 0.041(5) 0.050(6) 0.037(5) 0.007(5) 0.004(4) 0.002(5)
C46 0.045(5) 0.021(4) 0.033(4) -0.001(3) 0.006(4) -0.010(4)
C9 0.036(4) 0.049(6) 0.038(5) -0.007(4) 0.015(4) -0.003(4)
O6 0.076(5) 0.069(5) 0.023(3) 0.006(4) -0.017(3) 0.008(5)
C44 0.043(5) 0.040(5) 0.030(4) -0.002(4) -0.004(4) 0.001(4)
C31 0.027(4) 0.037(5) 0.016(3) 0.008(3) -0.007(3) -0.012(4)
C38 0.053(5) 0.033(5) 0.026(4) 0.000(4) 0.005(4) -0.002(4)
C39 0.042(5) 0.046(6) 0.039(5) -0.003(5) 0.008(4) 0.013(5)
C60 0.061(6) 0.043(6) 0.039(5) 0.011(5) 0.005(4) 0.011(5)
C7 0.047(5) 0.041(5) 0.035(5) -0.004(4) 0.003(4) 0.006(4)
C43 0.030(4) 0.068(7) 0.032(5) 0.012(5) 0.001(4) 0.000(5)
C29 0.055(5) 0.068(7) 0.010(3) -0.013(4) -0.004(4) -0.028(5)
O3 0.037(3) 0.068(5) 0.038(3) -0.013(4) 0.002(3) -0.003(4)
N4 0.035(4) 0.029(4) 0.029(3) 0.006(3) 0.000(3) -0.012(3)
N8 0.062(5) 0.068(7) 0.029(4) 0.002(4) 0.014(4) 0.022(5)
C42 0.037(4) 0.043(5) 0.033(4) 0.006(4) 0.002(4) -0.001(4)
C30 0.032(4) 0.055(7) 0.056(6) -0.007(5) 0.011(4) -0.010(5)
O9 0.046(4) 0.123(9) 0.062(5) -0.019(6) 0.000(4) 0.012(5)
O8 0.055(5) 0.053(5) 0.082(6) -0.013(5) -0.017(4) 0.009(4)
C14 0.058(6) 0.053(7) 0.036(5) 0.005(5) 0.005(5) 0.004(6)
C6 0.048(5) 0.043(5) 0.024(4) 0.008(4) -0.001(4) -0.001(5)
N2 0.040(4) 0.065(6) 0.057(5) 0.009(5) 0.002(4) -0.012(5)
C53 0.077(7) 0.083(9) 0.019(4) 0.001(5) 0.021(4) -0.012(7)
C5 0.039(5) 0.038(6) 0.054(6) -0.007(5) -0.007(4) 0.008(4)
C16 0.051(6) 0.074(9) 0.060(7) -0.006(7) 0.003(5) 0.008(6)
C55 0.105(9) 0.063(8) 0.023(4) -0.015(5) 0.013(5) -0.027(7)
C15 0.043(5) 0.066(8) 0.037(5) 0.006(5) -0.004(4) -0.007(6)
C45 0.051(5) 0.032(5) 0.026(4) -0.001(4) -0.002(4) 0.005(4)
C10 0.044(5) 0.072(8) 0.032(5) -0.005(5) -0.004(4) -0.004(6)
C26 0.045(5) 0.034(5) 0.038(5) -0.005(4) 0.005(4) -0.007(4)
C48 0.052(6) 0.095(10) 0.033(5) 0.002(6) 0.010(4) -0.001(7)
C8 0.047(5) 0.035(5) 0.048(5) 0.013(5) 0.003(4) 0.006(5)
C62 0.066(6) 0.051(6) 0.023(4) 0.008(5) 0.000(4) -0.010(6)
C41 0.042(5) 0.020(4) 0.033(4) -0.004(4) 0.002(4) 0.003(4)
C32 0.049(5) 0.022(4) 0.035(5) -0.002(4) 0.006(4) -0.006(4)
C35 0.054(5) 0.032(5) 0.024(4) -0.006(4) -0.011(4) 0.002(4)
C59 0.072(6) 0.053(6) 0.016(4) -0.002(4) 0.004(4) 0.005(6)
C12 0.036(4) 0.037(5) 0.034(4) 0.004(4) 0.002(3) -0.009(4)
C61 0.099(9) 0.045(6) 0.021(4) -0.005(4) 0.022(5) 0.003(6)
C52 0.063(7) 0.151(16) 0.034(5) 0.003(9) 0.003(5) -0.022(10)
C23 0.059(6) 0.019(4) 0.029(4) 0.009(3) 0.005(4) -0.005(4)
C33 0.056(6) 0.175(19) 0.028(5) 0.001(8) 0.012(5) 0.009(10)
C37 0.045(6) 0.176(18) 0.034(5) -0.030(8) -0.013(5) 0.046(9)
O4 0.120(9) 0.089(8) 0.104(8) 0.041(7) -0.030(7) -0.081(8)
C4 0.062(6) 0.036(6) 0.048(5) -0.003(5) -0.008(5) 0.014(5)
C51 0.102(10) 0.113(13) 0.033(5) 0.024(7) 0.012(6) 0.055(10)
C36 0.065(7) 0.18(2) 0.027(5) -0.007(8) -0.001(5) 0.043(11)
C11 0.042(5) 0.047(6) 0.035(5) 0.001(4) -0.004(4) -0.008(5)
C17 0.073(8) 0.093(12) 0.074(9) -0.015(8) 0.011(7) -0.020(8)
C34 0.038(5) 0.181(19) 0.033(5) -0.005(8) -0.001(4) -0.014(8)
C13 0.068(7) 0.072(9) 0.037(5) -0.021(6) 0.007(5) -0.030(7)
C49 0.058(7) 0.119(13) 0.046(6) -0.006(8) 0.018(5) -0.006(8)
C19 0.056(8) 0.21(2) 0.067(9) 0.043(12) -0.011(7) -0.030(11)
C18 0.089(12) 0.085(13) 0.142(16) 0.009(12) -0.022(11) -0.041(10)

loop_
_atom_type_symbol
_atom_type_description
_atom_type_scat_dispersion_real
_atom_type_scat_dispersion_imag
_atom_type_scat_source
C C 0.0181 0.0091 'International Tables Vol C Tables 4.2.6.8 and 6.1.1.4'
H H 0.0000 0.0000 'International Tables Vol C Tables 4.2.6.8 and 6.1.1.4'
N N 0.0311 0.0180 'International Tables Vol C Tables 4.2.6.8 and 6.1.1.4'
O O 0.0492 0.0322 'International Tables Vol C Tables 4.2.6.8 and 6.1.1.4'
Cd Cd 0.1185 4.6533 'International Tables Vol C Tables 4.2.6.8 and 6.1.1.4'

loop_
_geom_angle_atom_site_label_1
_geom_angle_atom_site_label_2
_geom_angle_atom_site_label_3
_geom_angle
_geom_angle_site_symmetry_1
_geom_angle_site_symmetry_3
N7 Cd1 N10 172.5(3) . 1_554
N7 Cd1 O1 95.6(3) . .
N10 Cd1 O1 91.9(3) 1_554 .
N7 Cd1 O12 84.7(2) . .
N10 Cd1 O12 89.1(2) 1_554 .
O1 Cd1 O12 146.6(2) . .
N7 Cd1 O13 87.5(3) . 2_646
N10 Cd1 O13 87.5(3) 1_554 2_646
O1 Cd1 O13 131.3(2) . 2_646
O12 Cd1 O13 82.1(2) . 2_646
N7 Cd1 O14 88.9(3) . 2_646
N10 Cd1 O14 92.7(3) 1_554 2_646
O1 Cd1 O14 77.8(2) . 2_646
O12 Cd1 O14 135.5(2) . 2_646
O13 Cd1 O14 53.63(19) 2_646 2_646
N7 Cd1 O2 96.2(3) . .
N10 Cd1 O2 88.3(3) 1_554 .
O1 Cd1 O2 53.8(2) . .
O12 Cd1 O2 92.8(2) . .
O13 Cd1 O2 173.5(2) 2_646 .
O14 Cd1 O2 131.6(2) 2_646 .
O11 Cd2 O13 113.2(2) 2_656 .
O11 Cd2 N3 105.6(3) 2_656 .
O13 Cd2 N3 89.9(2) . .
O11 Cd2 N6 102.1(3) 2_656 1_556
O13 Cd2 N6 85.3(2) . 1_556
N3 Cd2 N6 151.6(3) . 1_556
O11 Cd2 O2 95.2(2) 2_656 .
O13 Cd2 O2 151.3(2) . .
N3 Cd2 O2 86.6(3) . .
N6 Cd2 O2 84.4(2) 1_556 .
O1W Cd3 O4 90.8(5) . 2
O1W Cd3 O8 100.6(4) . 1_454
O4 Cd3 O8 81.9(3) 2 1_454
O1W Cd3 O6 157.2(4) . .
O4 Cd3 O6 110.1(4) 2 .
O8 Cd3 O6 91.7(3) 1_454 .
O1W Cd3 O7 104.1(4) . .
O4 Cd3 O7 130.6(3) 2 .
O8 Cd3 O7 137.9(3) 1_454 .
O6 Cd3 O7 55.4(2) . .
O1W Cd3 O9 81.6(4) . 1_454
O4 Cd3 O9 132.2(3) 2 1_454
O8 Cd3 O9 53.9(3) 1_454 1_454
O6 Cd3 O9 90.6(3) . 1_454
O7 Cd3 O9 96.9(3) . 1_454
O1W Cd3 O5 95.5(5) . 2
O4 Cd3 O5 52.0(4) 2 2
O8 Cd3 O5 131.3(4) 1_454 2
O6 Cd3 O5 90.5(4) . 2
O7 Cd3 O5 79.4(4) . 2
O9 Cd3 O5 174.7(4) 1_454 2
O1W Cd3 C14 130.8(4) . .
O4 Cd3 C14 123.2(4) 2 .
O8 Cd3 C14 117.0(4) 1_454 .
O6 Cd3 C14 28.3(3) . .
O7 Cd3 C14 27.1(3) . .
O9 Cd3 C14 95.5(4) 1_454 .
O5 Cd3 C14 83.0(4) 2 .
O1W Cd3 C15 91.9(4) . 1_454
O4 Cd3 C15 108.0(4) 2 1_454
O8 Cd3 C15 27.3(3) 1_454 1_454
O6 Cd3 C15 90.4(3) . 1_454
O7 Cd3 C15 118.1(3) . 1_454
O9 Cd3 C15 26.6(3) 1_454 1_454
O5 Cd3 C15 158.6(4) 2 1_454
C14 Cd3 C15 107.0(4) . 1_454
C27 O12 Cd1 159.2(6) . .
C26 C25 C24 119.3(8) . .
C26 C25 C28 119.5(8) . .
C24 C25 C28 120.6(8) . .
C64 N10 C63 109.2(8) . .
C64 N10 Cd1 121.7(6) . 1_556
C63 N10 Cd1 129.1(6) . 1_556
C1 O2 Cd2 140.4(6) . .
C1 O2 Cd1 87.6(5) . .
Cd2 O2 Cd1 131.8(3) . .
C23 C24 C25 122.5(9) . .
C23 C24 H24A 118.7 . .
C25 C24 H24A 118.7 . .
C47 N7 C48 109.0(8) . .
C47 N7 Cd1 125.8(7) . .
C48 N7 Cd1 124.1(6) . .
C27 O11 Cd2 118.9(6) . 2_646
C28 O14 Cd1 91.3(6) . 2_656
N1 C2 C3 103.7(7) . .
N1 C2 C1 111.3(7) . .
C3 C2 C1 111.7(7) . .
N1 C2 H2A 110.0 . .
C3 C2 H2A 110.0 . .
C1 C2 H2A 110.0 . .
N7 C47 N8 113.6(8) . .
N7 C47 H47A 123.2 . .
N8 C47 H47A 123.2 . .
C46 N6 C45 104.4(7) . .
C46 N6 Cd2 129.1(6) . 1_554
C45 N6 Cd2 126.4(5) . 1_554
C22 C21 C26 122.4(9) . .
C22 C21 C20 119.9(9) . .
C26 C21 C20 117.5(9) . .
C28 O13 Cd2 149.9(6) . .
C28 O13 Cd1 92.0(5) . 2_656
Cd2 O13 Cd1 117.8(2) . 2_656
O12 C27 O11 126.4(8) . .
O12 C27 C23 117.2(8) . .
O11 C27 C23 116.4(8) . .
C1 O1 Cd1 96.1(5) . .
C21 C22 C23 118.8(8) . .
C21 C22 H22A 120.6 . .
C23 C22 H22A 120.6 . .
C31 N3 C29 106.1(7) . .
C31 N3 Cd2 120.7(6) . .
C29 N3 Cd2 131.0(5) . .
C64 N9 C62 105.4(8) . .
C64 N9 C59 126.6(9) . .
C62 N9 C59 128.0(8) . .
N10 C64 N9 111.7(9) . .
N10 C64 H64A 124.1 . .
N9 C64 H64A 124.1 . .
C46 N5 C41 128.3(8) . .
C46 N5 C44 105.9(7) . .
C41 N5 C44 125.8(8) . .
N10 C63 C62 104.0(9) . .
N10 C63 H63A 128.0 . .
C62 C63 H63A 128.0 . .
C14 O7 Cd3 87.6(6) . .
O14 C28 O13 123.0(8) . .
O14 C28 C25 118.6(8) . .
O13 C28 C25 118.4(8) . .
C6 N1 C5 129.8(7) . .
C6 N1 C2 119.1(7) . .
C5 N1 C2 111.0(7) . .
O10 C20 N2 124.8(10) . .
O10 C20 C21 122.3(9) . .
N2 C20 C21 112.8(9) . .
C2 C3 C4 105.8(8) . .
C2 C3 H3A 110.6 . .
C4 C3 H3A 110.6 . .
C2 C3 H3B 110.6 . .
C4 C3 H3B 110.6 . .
H3A C3 H3B 108.7 . .
C57 C56 C61 118.5(10) . .
C57 C56 C53 119.0(12) . .
C61 C56 C53 121.4(10) . .
C55 C54 C53 120.4(12) . .
C55 C54 H54A 119.8 . .
C53 C54 H54A 119.8 . .
C55 C50 C51 116.9(10) . .
C55 C50 N8 122.2(10) . .
C51 C50 N8 120.9(11) . .
C39 C40 C41 119.0(9) . .
C39 C40 H40A 120.5 . .
C41 C40 H40A 120.5 . .
N6 C46 N5 112.9(8) . .
N6 C46 H46A 123.6 . .
N5 C46 H46A 123.6 . .
C8 C9 C10 118.1(10) . .
C8 C9 C13 118.6(9) . .
C10 C9 C13 123.1(9) . .
C14 O6 Cd3 88.5(7) . .
C45 C44 N5 103.9(8) . .
C45 C44 H44A 128.0 . .
N5 C44 H44A 128.0 . .
N3 C31 N4 110.6(7) . .
N3 C31 H31A 124.7 . .
N4 C31 H31A 124.7 . .
C39 C38 C43 116.7(8) . .
C39 C38 C35 121.5(8) . .
C43 C38 C35 121.7(9) . .
C40 C39 C38 123.1(9) . .
C40 C39 H39A 118.5 . .
C38 C39 H39A 118.5 . .
C59 C60 C61 120.6(10) . .
C59 C60 H60A 119.7 . .
C61 C60 H60A 119.7 . .
C12 C7 C8 120.8(9) . .
C12 C7 C6 120.1(9) . .
C8 C7 C6 119.1(9) . .
C42 C43 C38 122.6(9) . .
C42 C43 H43A 118.7 . .
C38 C43 H43A 118.7 . .
N3 C29 C30 113.2(8) . .
N3 C29 H29A 123.4 . .
C30 C29 H29A 123.4 . .
C31 N4 C30 107.8(7) . .
C31 N4 C32 126.0(7) . .
C30 N4 C32 126.2(8) . .
C49 N8 C47 104.7(8) . .
C49 N8 C50 127.6(9) . .
C47 N8 C50 127.6(10) . .
C43 C42 C41 120.2(9) . .
C43 C42 H42A 119.9 . .
C41 C42 H42A 119.9 . .
O1 C1 O2 122.4(8) . .
O1 C1 C2 119.9(8) . .
O2 C1 C2 117.6(8) . .
C29 C30 N4 102.2(8) . .
C29 C30 H30A 128.9 . .
N4 C30 H30A 128.9 . .
C15 O9 Cd3 90.4(8) . 1_656
C15 O8 Cd3 93.0(6) . 1_656
O7 C14 O6 128.3(10) . .
O7 C14 C11 118.0(9) . .
O6 C14 C11 113.8(9) . .
O7 C14 Cd3 65.4(6) . .
O6 C14 Cd3 63.1(6) . .
C11 C14 Cd3 173.9(8) . .
O3 C6 N1 120.2(8) . .
O3 C6 C7 121.2(9) . .
N1 C6 C7 118.6(8) . .
C20 N2 C19 128.3(10) . .
C20 N2 C16 121.7(9) . .
C19 N2 C16 110.0(10) . .
C52 C53 C54 115.6(9) . .
C52 C53 C56 121.2(10) . .
C54 C53 C56 123.1(11) . .
N1 C5 C4 105.2(8) . .
N1 C5 H5A 110.7 . .
C4 C5 H5A 110.7 . .
N1 C5 H5B 110.7 . .
C4 C5 H5B 110.7 . .
H5A C5 H5B 108.8 . .
C17 C16 C15 115.7(12) . .
C17 C16 N2 104.4(10) . .
C15 C16 N2 110.0(9) . .
C17 C16 H16A 108.8 . .
C15 C16 H16A 108.8 . .
N2 C16 H16A 108.8 . .
C50 C55 C54 123.6(12) . .
C50 C55 H55A 118.2 . .
C54 C55 H55A 118.2 . .
O9 C15 O8 122.6(12) . .
O9 C15 C16 116.6(11) . .
O8 C15 C16 120.5(9) . .
O9 C15 Cd3 63.0(7) . 1_656
O8 C15 Cd3 59.6(6) . 1_656
C16 C15 Cd3 177.3(9) . 1_656
C44 C45 N6 112.8(8) . .
C44 C45 H45A 123.6 . .
N6 C45 H45A 123.6 . .
C11 C10 C9 122.3(9) . .
C11 C10 H10A 118.8 . .
C9 C10 H10A 118.8 . .
C21 C26 C25 119.3(9) . .
C21 C26 H26A 120.3 . .
C25 C26 H26A 120.3 . .
N7 C48 C49 105.6(10) . .
N7 C48 H48A 127.2 . .
C49 C48 H48A 127.2 . .
C9 C8 C7 120.1(9) . .
C9 C8 H8A 120.0 . .
C7 C8 H8A 120.0 . .
C63 C62 N9 109.5(9) . .
C63 C62 H62A 125.3 . .
N9 C62 H62A 125.3 . .
N5 C41 C42 122.5(8) . .
N5 C41 C40 119.1(8) . .
C42 C41 C40 118.3(8) . .
C37 C32 N4 123.4(9) . .
C37 C32 C33 118.6(9) . .
N4 C32 C33 117.8(8) . .
C36 C35 C34 117.0(9) . .
C36 C35 C38 123.6(9) . .
C34 C35 C38 119.5(9) . .
C60 C59 C58 120.0(10) . .
C60 C59 N9 120.2(10) . .
C58 C59 N9 119.8(10) . .
C7 C12 C11 119.1(9) . .
C7 C12 H12A 120.4 . .
C11 C12 H12A 120.4 . .
C56 C61 C60 120.6(10) . .
C56 C61 H61A 119.7 . .
C60 C61 H61A 119.7 . .
C53 C52 C51 121.2(12) . .
C53 C52 H52A 119.4 . .
C51 C52 H52A 119.4 . .
C24 C23 C22 117.1(9) . .
C24 C23 C27 122.0(9) . .
C22 C23 C27 120.6(8) . .
C34 C33 C32 115.3(12) . .
C34 C33 H33A 122.4 . .
C32 C33 H33A 122.4 . .
C32 C37 C36 122.3(11) . .
C32 C37 H37A 118.9 . .
C36 C37 H37A 118.9 . .
C13 O4 Cd3 103.7(8) . 2_545
C5 C4 C3 99.6(8) . .
C5 C4 H4A 111.9 . .
C3 C4 H4A 111.9 . .
C5 C4 H4B 111.9 . .
C3 C4 H4B 111.9 . .
H4A C4 H4B 109.6 . .
C50 C51 C52 121.6(13) . .
C50 C51 H51A 119.2 . .
C52 C51 H51A 119.2 . .
C35 C36 C37 120.3(11) . .
C35 C36 H36A 119.9 . .
C37 C36 H36A 119.9 . .
C10 C11 C12 118.9(9) . .
C10 C11 C14 121.6(9) . .
C12 C11 C14 119.5(9) . .
C16 C17 C18 106.4(13) . .
C16 C17 H17A 110.5 . .
C18 C17 H17A 110.5 . .
C16 C17 H17B 110.5 . .
C18 C17 H17B 110.5 . .
H17A C17 H17B 108.6 . .
C35 C34 C33 126.1(12) . .
C35 C34 H34A 116.9 . .
C33 C34 H34A 116.9 . .
O4 C13 O5 113.9(13) . .
O4 C13 C9 123.3(10) . .
O5 C13 C9 122.9(12) . .
C13 O5 Cd3 90.4(10) . 2_545
N8 C49 C48 106.7(10) . .
N8 C49 H49A 126.7 . .
C48 C49 H49A 126.7 . .
C59 C58 C57 118.8(13) . .
C59 C58 H58A 120.6 . .
C57 C58 H58A 120.6 . .
N2 C19 C18 98.9(13) . .
N2 C19 H19A 112.0 . .
C18 C19 H19A 112.0 . .
N2 C19 H19B 112.0 . .
C18 C19 H19B 112.0 . .
H19A C19 H19B 109.7 . .
C17 C18 C19 96.2(14) . .
C17 C18 H18A 112.5 . .
C19 C18 H18A 112.5 . .
C17 C18 H18B 112.5 . .
C19 C18 H18B 112.5 . .
H18A C18 H18B 110.0 . .
C56 C57 C58 120.4(13) . .
C56 C57 H57A 119.8 . .
C58 C57 H57A 119.8 . .

loop_
_geom_bond_atom_site_label_1
_geom_bond_atom_site_label_2
_geom_bond_distance
_geom_bond_site_symmetry_2
Cd1 N7 2.242(7) .
Cd1 N10 2.247(7) 1_554
Cd1 O1 2.352(6) .
Cd1 O12 2.422(6) .
Cd1 O13 2.445(6) 2_646
Cd1 O14 2.476(7) 2_646
Cd1 O2 2.505(6) .
Cd2 O11 2.183(6) 2_656
Cd2 O13 2.261(5) .
Cd2 N3 2.261(7) .
Cd2 N6 2.259(7) 1_556
Cd2 O2 2.306(6) .
Cd3 O1W 2.203(13) .
Cd3 O4 2.251(9) 2
Cd3 O8 2.360(8) 1_454
Cd3 O6 2.379(8) .
Cd3 O7 2.426(6) .
Cd3 O9 2.434(10) 1_454
Cd3 O5 2.501(16) 2
Cd3 C14 2.666(10) .
Cd3 C15 2.731(12) 1_454
O12 C27 1.221(10) .
C25 C26 1.379(13) .
C25 C24 1.393(12) .
C25 C28 1.514(12) .
N10 C64 1.342(11) .
N10 C63 1.400(11) .
N10 Cd1 2.247(7) 1_556
O2 C1 1.286(11) .
C24 C23 1.359(12) .
C24 H24A 0.9300 .
N7 C47 1.231(10) .
N7 C48 1.415(15) .
O11 C27 1.278(10) .
O11 Cd2 2.183(6) 2_646
O14 C28 1.247(11) .
O14 Cd1 2.476(7) 2_656
C2 N1 1.462(10) .
C2 C3 1.502(12) .
C2 C1 1.536(12) .
C2 H2A 0.9800 .
C47 N8 1.394(11) .
C47 H47A 0.9300 .
N6 C46 1.301(11) .
N6 C45 1.364(12) .
N6 Cd2 2.259(7) 1_554
C21 C22 1.355(15) .
C21 C26 1.379(14) .
C21 C20 1.511(14) .
O13 C28 1.278(11) .
O13 Cd1 2.445(6) 2_656
C27 C23 1.482(13) .
O1 C1 1.228(11) .
C22 C23 1.465(14) .
C22 H22A 0.9300 .
N3 C31 1.295(10) .
N3 C29 1.336(12) .
N9 C64 1.332(12) .
N9 C62 1.410(13) .
N9 C59 1.418(10) .
O10 C20 1.248(13) .
C64 H64A 0.9300 .
N5 C46 1.352(11) .
N5 C41 1.396(11) .
N5 C44 1.413(12) .
C63 C62 1.402(13) .
C63 H63A 0.9300 .
O7 C14 1.215(13) .
N1 C6 1.361(12) .
N1 C5 1.429(11) .
C20 N2 1.355(13) .
C3 C4 1.562(13) .
C3 H3A 0.9700 .
C3 H3B 0.9700 .
C56 C57 1.371(17) .
C56 C61 1.372(17) .
C56 C53 1.485(13) .
C54 C55 1.366(14) .
C54 C53 1.400(14) .
C54 H54A 0.9300 .
C50 C55 1.328(17) .
C50 C51 1.368(16) .
C50 N8 1.417(13) .
C40 C39 1.369(14) .
C40 C41 1.419(13) .
C40 H40A 0.9300 .
C46 H46A 0.9300 .
C9 C8 1.372(14) .
C9 C10 1.422(15) .
C9 C13 1.467(15) .
O6 C14 1.266(13) .
C44 C45 1.339(12) .
C44 H44A 0.9300 .
C31 N4 1.352(10) .
C31 H31A 0.9300 .
C38 C39 1.385(14) .
C38 C43 1.395(13) .
C38 C35 1.501(12) .
C39 H39A 0.9300 .
C60 C59 1.351(14) .
C60 C61 1.375(13) .
C60 H60A 0.9300 .
C7 C12 1.395(13) .
C7 C8 1.400(15) .
C7 C6 1.460(13) .
C43 C42 1.356(13) .
C43 H43A 0.9300 .
C29 C30 1.350(13) .
C29 H29A 0.9300 .
O3 C6 1.242(11) .
N4 C30 1.402(12) .
N4 C32 1.425(11) .
N8 C49 1.393(16) .
C42 C41 1.406(13) .
C42 H42A 0.9300 .
C30 H30A 0.9300 .
O9 C15 1.222(12) .
O9 Cd3 2.434(10) 1_656
O8 C15 1.256(14) .
O8 Cd3 2.360(8) 1_656
C14 C11 1.555(14) .
N2 C19 1.401(17) .
N2 C16 1.532(14) .
C53 C52 1.373(17) .
C5 C4 1.497(15) .
C5 H5A 0.9700 .
C5 H5B 0.9700 .
C16 C17 1.456(18) .
C16 C15 1.535(17) .
C16 H16A 0.9800 .
C55 H55A 0.9300 .
C15 Cd3 2.731(12) 1_656
C45 H45A 0.9300 .
C10 C11 1.357(16) .
C10 H10A 0.9300 .
C26 H26A 0.9300 .
C48 C49 1.413(14) .
C48 H48A 0.9300 .
C8 H8A 0.9300 .
C62 H62A 0.9300 .
C32 C37 1.328(14) .
C32 C33 1.434(16) .
C35 C36 1.344(16) .
C35 C34 1.346(16) .
C59 C58 1.382(18) .
C12 C11 1.414(13) .
C12 H12A 0.9300 .
C61 H61A 0.9300 .
C52 C51 1.384(15) .
C52 H52A 0.9300 .
C33 C34 1.372(15) .
C33 H33A 0.9300 .
C37 C36 1.404(15) .
C37 H37A 0.9300 .
O4 C13 1.234(15) .
O4 Cd3 2.251(9) 2_545
C4 H4A 0.9700 .
C4 H4B 0.9700 .
C51 H51A 0.9300 .
C36 H36A 0.9300 .
C17 C18 1.52(2) .
C17 H17A 0.9700 .
C17 H17B 0.9700 .
C34 H34A 0.9300 .
C13 O5 1.267(16) .
O5 Cd3 2.501(16) 2_545
C49 H49A 0.9300 .
C58 C57 1.405(18) .
C58 H58A 0.9300 .
C19 C18 1.68(3) .
C19 H19A 0.9700 .
C19 H19B 0.9700 .
C18 H18A 0.9700 .
C18 H18B 0.9700 .
C57 H57A 0.9300 .

loop_
_platon_squeeze_void_nr
_platon_squeeze_void_average_x
_platon_squeeze_void_average_y
_platon_squeeze_void_average_z
_platon_squeeze_void_volume
_platon_squeeze_void_count_electrons
_platon_squeeze_void_content
1 1.000 -0.161 1.006 1379 172 ' '
